data_1521345
loop_
_publ_author_name
'Kabalov, Yu.K.'
'Sokolova, E.V.'
'Kalygina, N.V.'
'Schneider, J.'

_publ_section_title
;
 Changes in the crystal structure of marialite during heating
;
_journal_name_full Kristallografiya
_journal_page_first 1049
_journal_page_last 1053
_journal_volume 44
_journal_year 1999
_chemical_formula_sum 'Al3 Cl Na4 O24 Si9'
_chemical_name_systematic 'Na4 (Al3 Si9 O24) Cl'
_space_group_IT_number 87
_symmetry_space_group_name_Hall '-I 4'
_symmetry_space_group_name_H-M 'I 4/m'
_cell_angle_alpha 90
_cell_angle_beta 90
_cell_angle_gamma 90
_cell_formula_units_Z 2
_cell_length_a 12.0671
_cell_length_b 12.0671
_cell_length_c 7.5535
_cell_volume 1099.902
_citation_journal_id_ASTM KRISAJ
_cod_data_source_file Kabalov_KRISAJ_1999_436.cif
_cod_data_source_block Al3Cl1Na4O24Si9
_cod_original_formula_sum 'Al3 Cl1 Na4 O24 Si9'
_cod_database_code 1521345

loop_
_symmetry_equiv_pos_as_xyz
x,y,z
-y,x,z
-x,-y,z
y,-x,z
-x,-y,-z
y,-x,-z
x,y,-z
-y,x,-z
x+1/2,y+1/2,z+1/2
-y+1/2,x+1/2,z+1/2
-x+1/2,-y+1/2,z+1/2
y+1/2,-x+1/2,z+1/2
-x+1/2,-y+1/2,-z+1/2
y+1/2,-x+1/2,-z+1/2
x+1/2,y+1/2,-z+1/2
-y+1/2,x+1/2,-z+1/2

loop_
_atom_site_label
_atom_site_type_symbol
_atom_site_fract_x
_atom_site_fract_y
_atom_site_fract_z
_atom_site_occupancy
_atom_site_U_iso_or_equiv
Al1 Al+3 0.3375 0.413 0 0.25 0.0
Na1 Na+1 0.3727 0.2973 0.5 1 0.0
O4 O-2 0.2706 0.3748 0.8278 1 0.0
O2 O-2 0.6911 0.8846 0 1 0.0
Si1 Si+4 0.3375 0.413 0 0.75 0.0
O3 O-2 0.3479 0.948 0.781 1 0.0
Al2 Al+3 0.6618 0.9161 0.7937 0.25 0.0
Si2 Si+4 0.6618 0.9161 0.7937 0.75 0.0
O1 O-2 0.4566 0.3527 0 1 0.0
Cl1 Cl-1 0.5 0.5 0.5 1 0.0
